data_2233318
loop_
_publ_author_name
'Jeyaseelan, S.'
'Vinduvahini, M.'
'Madaiah, M.'
'Bhattacharya, Suman'
'Revanasiddappa, H. D.'

_publ_section_title
;
 <i>N</i>-[3-(4-Fluorobenzyl)-2,4-dioxo-1,3-diazaspiro[4.5]dec-8-yl]-2-methylbenzenesulfonamide
;
_journal_coeditor_code WN2460
_journal_issue 1
_journal_name_full 'Acta Crystallographica Section E'
_journal_page_first o105
_journal_page_last o106
_journal_paper_doi 10.1107/S160053681105269X
_journal_volume 68
_journal_year 2012
_chemical_formula_iupac 'C22 H24 F N3 O4 S'
_chemical_formula_moiety 'C22 H24 F N3 O4 S'
_chemical_formula_sum 'C22 H24 F N3 O4 S'
_chemical_formula_weight 445.50
_chemical_melting_point 425
_chemical_name_systematic
;
<i>N</i>-[3-(4-Fluorobenzyl)-2,4-dioxo-1,3-diazaspiro[4.5]dec-8-yl]-
2-methylbenzenesulfonamide
;
_space_group_IT_number 14
_symmetry_cell_setting monoclinic
_symmetry_space_group_name_Hall '-P 2ybc'
_symmetry_space_group_name_H-M 'P 1 21/c 1'
_atom_sites_solution_hydrogens geom
_atom_sites_solution_primary direct
_atom_sites_solution_secondary difmap
_audit_creation_method SHELXL-97
_cell_angle_alpha 90.00
_cell_angle_beta 98.623(5)
_cell_angle_gamma 90.00
_cell_formula_units_Z 4
_cell_length_a 5.8314(3)
_cell_length_b 26.3603(11)
_cell_length_c 13.8558(7)
_cell_measurement_reflns_used 3693
_cell_measurement_temperature 293(2)
_cell_measurement_theta_max 24.99
_cell_measurement_theta_min 2.75
_cell_volume 2105.80(18)
_computing_cell_refinement '<i>CrysAlis PRO CCD</i> (Oxford Diffraction, 2010)'
_computing_data_collection
;
<i>CrysAlis PRO CCD</i> (Oxford Diffraction, 2010)
;
_computing_data_reduction '<i>CrysAlis PRO RED</i> (Oxford Diffraction, 2010)'
_computing_molecular_graphics
;
<i>ORTEP-3</i> (Farrugia, 1997) and <i>CAMERON</i> (Watkin <i>et
al.</i>, 1993)
;
_computing_publication_material '<i>WinGX</i> (Farrugia, 1999)'
_computing_structure_refinement '<i>SHELXL97</i> (Sheldrick, 2008)'
_computing_structure_solution '<i>SHELXS97</i> (Sheldrick, 2008)'
_diffrn_ambient_temperature 293(2)
_diffrn_detector_area_resol_mean 15.9821
_diffrn_measured_fraction_theta_full 0.999
_diffrn_measured_fraction_theta_max 0.999
_diffrn_measurement_device_type
;
Oxford Diffraction Xcalibur
;
_diffrn_measurement_method '\w scans'
_diffrn_radiation_monochromator graphite
_diffrn_radiation_source 'fine-focus sealed tube'
_diffrn_radiation_type MoK\a
_diffrn_radiation_wavelength 0.71073
_diffrn_reflns_av_R_equivalents 0.0436
_diffrn_reflns_av_sigmaI/netI 0.0236
_diffrn_reflns_limit_h_max 6
_diffrn_reflns_limit_h_min -6
_diffrn_reflns_limit_k_max 31
_diffrn_reflns_limit_k_min -31
_diffrn_reflns_limit_l_max 16
_diffrn_reflns_limit_l_min -16
_diffrn_reflns_number 23208
_diffrn_reflns_theta_full 24.99
_diffrn_reflns_theta_max 24.99
_diffrn_reflns_theta_min 2.75
_diffrn_standards_number 0
_exptl_absorpt_coefficient_mu 0.198
_exptl_absorpt_correction_T_max 1.0000
_exptl_absorpt_correction_T_min 0.7712
_exptl_absorpt_correction_type multi-scan
_exptl_absorpt_process_details '(<i>CrysAlis PRO RED</i>; Oxford Diffraction, 2010)'
_exptl_crystal_colour colourless
_exptl_crystal_density_diffrn 1.405
_exptl_crystal_density_method 'not measured'
_exptl_crystal_description prism
_exptl_crystal_F_000 936
_exptl_crystal_size_max 0.20
_exptl_crystal_size_mid 0.15
_exptl_crystal_size_min 0.12
_refine_diff_density_max 0.456
_refine_diff_density_min -0.432
_refine_ls_extinction_method none
_refine_ls_goodness_of_fit_ref 1.057
_refine_ls_hydrogen_treatment constr
_refine_ls_matrix_type full
_refine_ls_number_parameters 280
_refine_ls_number_reflns 3693
_refine_ls_number_restraints 0
_refine_ls_restrained_S_all 1.057
_refine_ls_R_factor_all 0.0546
_refine_ls_R_factor_gt 0.0431
_refine_ls_shift/su_max 0.001
_refine_ls_shift/su_mean 0.000
_refine_ls_structure_factor_coef Fsqd
_refine_ls_weighting_details 'calc w=1/[\s^2^(Fo^2^)+(0.0528P)^2^+1.3845P] where P=(Fo^2^+2Fc^2^)/3'
_refine_ls_weighting_scheme calc
_refine_ls_wR_factor_gt 0.1101
_refine_ls_wR_factor_ref 0.1142
_reflns_number_gt 3034
_reflns_number_total 3693
_reflns_threshold_expression I>2\s(I)
_cod_data_source_file wn2460.cif
_cod_data_source_block I
_cod_original_sg_symbol_H-M 'P 21/c'
_cod_database_code 2233318
_cod_database_fobs_code 2233318

loop_
_symmetry_equiv_pos_as_xyz
'x, y, z'
'-x, y+1/2, -z+1/2'
'-x, -y, -z'
'x, -y-1/2, z-1/2'

loop_
_atom_site_type_symbol
_atom_site_label
_atom_site_fract_x
_atom_site_fract_y
_atom_site_fract_z
_atom_site_U_iso_or_equiv
_atom_site_adp_type
_atom_site_calc_flag
_atom_site_refinement_flags
_atom_site_occupancy
_atom_site_symmetry_multiplicity
S S1 0.25585(10) 0.57039(2) 0.03784(4) 0.03284(17) Uani d . 1 1
F F2 0.6870(4) 0.79980(6) 0.74198(16) 0.0846(6) Uani d . 1 1
O O3 -0.0805(3) 0.64828(7) 0.51242(13) 0.0477(5) Uani d . 1 1
O O4 0.4811(3) 0.53253(6) 0.61681(12) 0.0437(4) Uani d . 1 1
O O5 0.4857(3) 0.58150(7) 0.08365(12) 0.0435(4) Uani d . 1 1
O O6 0.2245(3) 0.53545(6) -0.04209(12) 0.0439(4) Uani d . 1 1
N N7 0.2751(3) 0.54833(7) 0.46471(13) 0.0342(4) Uani d . 1 1
H H7 0.3265 0.5239 0.4328 0.041 Uiso calc R 1 1
N N8 0.1988(3) 0.59465(7) 0.58837(13) 0.0320(4) Uani d . 1 1
N N9 0.1103(3) 0.54742(7) 0.11805(13) 0.0342(4) Uani d . 1 1
H H9 0.0578 0.5170 0.1098 0.041 Uiso calc R 1 1
C C10 0.5716(5) 0.75487(9) 0.7276(2) 0.0512(7) Uani d . 1 1
C C11 0.6523(5) 0.71902(10) 0.6701(2) 0.0474(6) Uani d . 1 1
H H11 0.7829 0.7251 0.6406 0.057 Uiso calc R 1 1
C C12 0.5351(4) 0.67352(9) 0.65691(17) 0.0396(6) Uani d . 1 1
H H12 0.5881 0.6486 0.6182 0.048 Uiso calc R 1 1
C C13 0.3403(4) 0.66429(8) 0.70011(15) 0.0315(5) Uani d . 1 1
C C14 0.2645(4) 0.70179(9) 0.75752(17) 0.0407(6) Uani d . 1 1
H H14 0.1335 0.6962 0.7869 0.049 Uiso calc R 1 1
C C15 0.3800(5) 0.74727(10) 0.7718(2) 0.0509(7) Uani d . 1 1
H H15 0.3289 0.7723 0.8107 0.061 Uiso calc R 1 1
C C16 0.2155(4) 0.61414(9) 0.68760(16) 0.0369(5) Uani d . 1 1
H H16A 0.2971 0.5897 0.7325 0.044 Uiso calc R 1 1
H H16B 0.0606 0.6182 0.7040 0.044 Uiso calc R 1 1
C C17 0.3364(4) 0.55541(8) 0.56046(16) 0.0312(5) Uani d . 1 1
C C18 0.1119(3) 0.58646(8) 0.41997(15) 0.0267(4) Uani d . 1 1
C C19 0.0576(4) 0.61430(8) 0.50965(16) 0.0309(5) Uani d . 1 1
C C20 -0.1057(4) 0.56436(9) 0.36050(17) 0.0368(5) Uani d . 1 1
H H20A -0.2186 0.5912 0.3442 0.044 Uiso calc R 1 1
H H20B -0.1728 0.5395 0.3998 0.044 Uiso calc R 1 1
C C21 -0.0561(4) 0.53917(9) 0.26671(16) 0.0347(5) Uani d . 1 1
H H21A 0.0427 0.5098 0.2830 0.042 Uiso calc R 1 1
H H21B -0.2005 0.5275 0.2294 0.042 Uiso calc R 1 1
C C22 0.0622(4) 0.57566(8) 0.20473(15) 0.0293(5) Uani d . 1 1
H H22 -0.0443 0.6036 0.1835 0.035 Uiso calc R 1 1
C C23 0.2805(4) 0.59716(9) 0.26402(16) 0.0335(5) Uani d . 1 1
H H23A 0.3504 0.6215 0.2248 0.040 Uiso calc R 1 1
H H23B 0.3912 0.5700 0.2815 0.040 Uiso calc R 1 1
C C24 0.2269(4) 0.62287(8) 0.35617(15) 0.0322(5) Uani d . 1 1
H H24A 0.1248 0.6515 0.3384 0.039 Uiso calc R 1 1
H H24B 0.3696 0.6357 0.3931 0.039 Uiso calc R 1 1
C C25 0.1245(4) 0.62927(8) 0.00021(15) 0.0316(5) Uani d . 1 1
C C26 -0.0956(4) 0.63160(9) -0.05589(16) 0.0350(5) Uani d . 1 1
C C27 -0.1911(5) 0.67963(10) -0.07325(18) 0.0448(6) Uani d . 1 1
H H27 -0.3385 0.6825 -0.1093 0.054 Uiso calc R 1 1
C C28 -0.0752(5) 0.72314(10) -0.03893(19) 0.0517(7) Uani d . 1 1
H H28 -0.1452 0.7546 -0.0516 0.062 Uiso calc R 1 1
C C29 0.1422(5) 0.72009(10) 0.01356(19) 0.0523(7) Uani d . 1 1
H H29 0.2219 0.7494 0.0357 0.063 Uiso calc R 1 1
C C30 0.2426(5) 0.67305(9) 0.03346(17) 0.0418(6) Uani d . 1 1
H H30 0.3904 0.6707 0.0694 0.050 Uiso calc R 1 1
C C31 -0.2300(4) 0.58652(10) -0.0997(2) 0.0476(6) Uani d . 1 1
H H31A -0.1433 0.5561 -0.0817 0.071 Uiso calc R 1 1
H H31B -0.2565 0.5897 -0.1695 0.071 Uiso calc R 1 1
H H31C -0.3761 0.5849 -0.0759 0.071 Uiso calc R 1 1

loop_
_atom_site_aniso_label
_atom_site_aniso_U_11
_atom_site_aniso_U_22
_atom_site_aniso_U_33
_atom_site_aniso_U_12
_atom_site_aniso_U_13
_atom_site_aniso_U_23
S1 0.0350(3) 0.0353(3) 0.0273(3) 0.0006(2) 0.0020(2) -0.0056(2)
F2 0.0989(15) 0.0430(9) 0.1017(15) -0.0217(9) -0.0184(12) 0.0032(10)
O3 0.0504(10) 0.0498(10) 0.0435(10) 0.0222(9) 0.0094(8) -0.0031(8)
O4 0.0563(11) 0.0373(9) 0.0333(9) 0.0142(8) -0.0068(8) -0.0005(7)
O5 0.0328(9) 0.0554(10) 0.0404(9) 0.0026(8) -0.0009(7) -0.0069(8)
O6 0.0513(10) 0.0443(10) 0.0363(9) 0.0004(8) 0.0074(8) -0.0140(8)
N7 0.0474(12) 0.0268(9) 0.0269(9) 0.0127(8) 0.0007(8) -0.0041(8)
N8 0.0391(11) 0.0300(9) 0.0267(9) 0.0038(8) 0.0045(8) -0.0027(8)
N9 0.0451(11) 0.0272(9) 0.0289(10) -0.0047(8) 0.0013(8) -0.0027(8)
C10 0.0607(18) 0.0321(13) 0.0532(16) -0.0021(12) -0.0164(14) 0.0063(12)
C11 0.0402(14) 0.0541(16) 0.0460(15) -0.0047(12) -0.0002(11) 0.0069(13)
C12 0.0404(13) 0.0448(14) 0.0347(12) 0.0041(11) 0.0091(10) -0.0055(11)
C13 0.0348(12) 0.0347(12) 0.0240(10) 0.0071(9) 0.0014(9) -0.0026(9)
C14 0.0397(13) 0.0448(14) 0.0371(13) 0.0119(11) 0.0043(11) -0.0068(11)
C15 0.0618(18) 0.0360(14) 0.0508(16) 0.0161(12) -0.0048(14) -0.0124(12)
C16 0.0459(14) 0.0399(13) 0.0261(11) 0.0004(10) 0.0094(10) -0.0034(10)
C17 0.0399(13) 0.0227(10) 0.0300(11) 0.0024(9) 0.0020(10) 0.0003(9)
C18 0.0282(11) 0.0240(10) 0.0272(11) 0.0029(8) 0.0016(9) -0.0003(9)
C19 0.0320(12) 0.0296(11) 0.0317(12) 0.0002(9) 0.0067(9) 0.0000(9)
C20 0.0323(12) 0.0442(13) 0.0343(12) -0.0093(10) 0.0059(10) -0.0010(10)
C21 0.0322(12) 0.0368(12) 0.0333(12) -0.0101(10) -0.0011(9) -0.0042(10)
C22 0.0329(12) 0.0281(11) 0.0248(11) 0.0012(9) -0.0023(9) -0.0020(9)
C23 0.0356(12) 0.0358(12) 0.0292(11) -0.0105(10) 0.0047(9) -0.0024(10)
C24 0.0386(12) 0.0277(11) 0.0296(11) -0.0071(9) 0.0022(10) -0.0020(9)
C25 0.0395(13) 0.0344(12) 0.0214(10) -0.0026(10) 0.0064(9) -0.0016(9)
C26 0.0389(13) 0.0413(13) 0.0249(11) -0.0021(10) 0.0054(10) 0.0034(10)
C27 0.0470(15) 0.0514(15) 0.0348(13) 0.0073(12) 0.0018(11) 0.0068(12)
C28 0.077(2) 0.0395(14) 0.0373(14) 0.0141(14) 0.0059(14) 0.0038(12)
C29 0.080(2) 0.0354(14) 0.0393(14) -0.0076(13) 0.0014(14) -0.0058(11)
C30 0.0506(15) 0.0419(14) 0.0307(12) -0.0073(11) -0.0008(11) -0.0038(11)
C31 0.0400(14) 0.0532(15) 0.0462(15) -0.0072(12) -0.0047(11) 0.0029(12)

loop_
_atom_type_symbol
_atom_type_description
_atom_type_scat_dispersion_real
_atom_type_scat_dispersion_imag
_atom_type_scat_source
C C 0.0033 0.0016 'International Tables Vol C Tables 4.2.6.8 and 6.1.1.4'
H H 0.0000 0.0000 'International Tables Vol C Tables 4.2.6.8 and 6.1.1.4'
F F 0.0171 0.0103 'International Tables Vol C Tables 4.2.6.8 and 6.1.1.4'
N N 0.0061 0.0033 'International Tables Vol C Tables 4.2.6.8 and 6.1.1.4'
O O 0.0106 0.0060 'International Tables Vol C Tables 4.2.6.8 and 6.1.1.4'
S S 0.1246 0.1234 'International Tables Vol C Tables 4.2.6.8 and 6.1.1.4'

loop_
_geom_angle_atom_site_label_1
_geom_angle_atom_site_label_2
_geom_angle_atom_site_label_3
_geom_angle
O5 S1 O6 118.65(10)
O5 S1 N9 109.09(10)
O6 S1 N9 105.79(10)
O5 S1 C25 106.68(11)
O6 S1 C25 109.65(10)
N9 S1 C25 106.39(10)
C17 N7 C18 112.76(17)
C17 N7 H7 123.6
C18 N7 H7 123.6
C19 N8 C17 111.21(18)
C19 N8 C16 124.50(18)
C17 N8 C16 124.18(18)
C22 N9 S1 123.70(15)
C22 N9 H9 118.1
S1 N9 H9 118.1
F2 C10 C11 118.8(3)
F2 C10 C15 118.7(3)
C11 C10 C15 122.5(2)
C10 C11 C12 118.2(3)
C10 C11 H11 120.9
C12 C11 H11 120.9
C11 C12 C13 121.2(2)
C11 C12 H12 119.4
C13 C12 H12 119.4
C14 C13 C12 118.5(2)
C14 C13 C16 120.2(2)
C12 C13 C16 121.2(2)
C15 C14 C13 121.0(2)
C15 C14 H14 119.5
C13 C14 H14 119.5
C10 C15 C14 118.6(2)
C10 C15 H15 120.7
C14 C15 H15 120.7
N8 C16 C13 112.37(18)
N8 C16 H16A 109.1
C13 C16 H16A 109.1
N8 C16 H16B 109.1
C13 C16 H16B 109.1
H16A C16 H16B 107.9
O4 C17 N7 128.6(2)
O4 C17 N8 124.0(2)
N7 C17 N8 107.40(18)
N7 C18 C19 100.86(16)
N7 C18 C20 113.88(18)
C19 C18 C20 111.67(17)
N7 C18 C24 111.37(18)
C19 C18 C24 109.52(17)
C20 C18 C24 109.28(17)
O3 C19 N8 125.5(2)
O3 C19 C18 127.3(2)
N8 C19 C18 107.20(17)
C18 C20 C21 112.24(18)
C18 C20 H20A 109.2
C21 C20 H20A 109.2
C18 C20 H20B 109.2
C21 C20 H20B 109.2
H20A C20 H20B 107.9
C22 C21 C20 111.44(18)
C22 C21 H21A 109.3
C20 C21 H21A 109.3
C22 C21 H21B 109.3
C20 C21 H21B 109.3
H21A C21 H21B 108.0
N9 C22 C23 112.51(18)
N9 C22 C21 107.33(17)
C23 C22 C21 110.18(17)
N9 C22 H22 108.9
C23 C22 H22 108.9
C21 C22 H22 108.9
C22 C23 C24 111.09(18)
C22 C23 H23A 109.4
C24 C23 H23A 109.4
C22 C23 H23B 109.4
C24 C23 H23B 109.4
H23A C23 H23B 108.0
C23 C24 C18 111.72(17)
C23 C24 H24A 109.3
C18 C24 H24A 109.3
C23 C24 H24B 109.3
C18 C24 H24B 109.3
H24A C24 H24B 107.9
C30 C25 C26 121.1(2)
C30 C25 S1 117.35(18)
C26 C25 S1 121.43(17)
C27 C26 C25 116.5(2)
C27 C26 C31 118.7(2)
C25 C26 C31 124.7(2)
C28 C27 C26 122.3(2)
C28 C27 H27 118.8
C26 C27 H27 118.8
C29 C28 C27 120.2(2)
C29 C28 H28 119.9
C27 C28 H28 119.9
C28 C29 C30 119.4(2)
C28 C29 H29 120.3
C30 C29 H29 120.3
C29 C30 C25 120.4(2)
C29 C30 H30 119.8
C25 C30 H30 119.8
C26 C31 H31A 109.5
C26 C31 H31B 109.5
H31A C31 H31B 109.5
C26 C31 H31C 109.5
H31A C31 H31C 109.5
H31B C31 H31C 109.5

loop_
_geom_bond_atom_site_label_1
_geom_bond_atom_site_label_2
_geom_bond_distance
S1 O5 1.4248(17)
S1 O6 1.4310(16)
S1 N9 1.6141(19)
S1 C25 1.774(2)
F2 C10 1.362(3)
O3 C19 1.209(3)
O4 C17 1.219(3)
N7 C17 1.334(3)
N7 C18 1.457(3)
N7 H7 0.8600
N8 C19 1.366(3)
N8 C17 1.399(3)
N8 C16 1.457(3)
N9 C22 1.475(3)
N9 H9 0.8600
C10 C11 1.364(4)
C10 C15 1.367(4)
C11 C12 1.379(4)
C11 H11 0.9300
C12 C13 1.383(3)
C12 H12 0.9300
C13 C14 1.382(3)
C13 C16 1.507(3)
C14 C15 1.375(4)
C14 H14 0.9300
C15 H15 0.9300
C16 H16A 0.9700
C16 H16B 0.9700
C18 C19 1.517(3)
C18 C20 1.522(3)
C18 C24 1.526(3)
C20 C21 1.525(3)
C20 H20A 0.9700
C20 H20B 0.9700
C21 C22 1.522(3)
C21 H21A 0.9700
C21 H21B 0.9700
C22 C23 1.518(3)
C22 H22 0.9800
C23 C24 1.519(3)
C23 H23A 0.9700
C23 H23B 0.9700
C24 H24A 0.9700
C24 H24B 0.9700
C25 C30 1.387(3)
C25 C26 1.399(3)
C26 C27 1.390(3)
C26 C31 1.501(3)
C27 C28 1.379(4)
C27 H27 0.9300
C28 C29 1.366(4)
C28 H28 0.9300
C29 C30 1.381(4)
C29 H29 0.9300
C30 H30 0.9300
C31 H31A 0.9600
C31 H31B 0.9600
C31 H31C 0.9600

loop_
_geom_hbond_atom_site_label_D
_geom_hbond_atom_site_label_H
_geom_hbond_atom_site_label_A
_geom_hbond_site_symmetry_A
_geom_hbond_distance_DH
_geom_hbond_distance_HA
_geom_hbond_distance_DA
_geom_hbond_angle_DHA
_geom_hbond_publ_flag
N7 H7 O4 3_666 0.86 2.04 2.885(2) 166.00 yes
N9 H9 O6 3_565 0.86 2.24 3.013(2) 149.00 yes
C12 H12 O3 1_655 0.93 2.59 3.290(3) 132.00 yes
C31 H31A O6 . 0.96 2.20 2.973(3) 137.00 yes
C31 H31C O5 1_455 0.96 2.47 3.238(3) 137.00 yes

loop_
_geom_torsion_atom_site_label_1
_geom_torsion_atom_site_label_2
_geom_torsion_atom_site_label_3
_geom_torsion_atom_site_label_4
_geom_torsion
O5 S1 N9 C22 62.17(19)
O6 S1 N9 C22 -169.14(16)
C25 S1 N9 C22 -52.56(19)
F2 C10 C11 C12 179.4(2)
C15 C10 C11 C12 -0.2(4)
C10 C11 C12 C13 0.3(4)
C11 C12 C13 C14 -0.2(4)
C11 C12 C13 C16 -178.6(2)
C12 C13 C14 C15 -0.1(3)
C16 C13 C14 C15 178.3(2)
F2 C10 C15 C14 -179.7(2)
C11 C10 C15 C14 -0.1(4)
C13 C14 C15 C10 0.3(4)
C19 N8 C16 C13 -72.2(3)
C17 N8 C16 C13 103.6(2)
C14 C13 C16 N8 141.1(2)
C12 C13 C16 N8 -40.5(3)
C18 N7 C17 O4 -174.2(2)
C18 N7 C17 N8 7.0(3)
C19 N8 C17 O4 178.1(2)
C16 N8 C17 O4 1.9(3)
C19 N8 C17 N7 -3.0(3)
C16 N8 C17 N7 -179.2(2)
C17 N7 C18 C19 -7.7(2)
C17 N7 C18 C20 -127.5(2)
C17 N7 C18 C24 108.4(2)
C17 N8 C19 O3 179.4(2)
C16 N8 C19 O3 -4.3(4)
C17 N8 C19 C18 -1.9(2)
C16 N8 C19 C18 174.32(19)
N7 C18 C19 O3 -175.9(2)
C20 C18 C19 O3 -54.6(3)
C24 C18 C19 O3 66.6(3)
N7 C18 C19 N8 5.5(2)
C20 C18 C19 N8 126.81(19)
C24 C18 C19 N8 -112.00(19)
N7 C18 C20 C21 -70.2(2)
C19 C18 C20 C21 176.36(18)
C24 C18 C20 C21 55.0(2)
C18 C20 C21 C22 -55.6(3)
S1 N9 C22 C23 -52.8(2)
S1 N9 C22 C21 -174.14(15)
C20 C21 C22 N9 178.00(17)
C20 C21 C22 C23 55.2(2)
N9 C22 C23 C24 -176.14(17)
C21 C22 C23 C24 -56.4(2)
C22 C23 C24 C18 57.9(2)
N7 C18 C24 C23 70.5(2)
C19 C18 C24 C23 -178.80(18)
C20 C18 C24 C23 -56.2(2)
O5 S1 C25 C30 -10.0(2)
O6 S1 C25 C30 -139.68(18)
N9 S1 C25 C30 106.36(19)
O5 S1 C25 C26 173.77(18)
O6 S1 C25 C26 44.1(2)
N9 S1 C25 C26 -69.9(2)
C30 C25 C26 C27 -2.1(3)
S1 C25 C26 C27 173.96(18)
C30 C25 C26 C31 176.3(2)
S1 C25 C26 C31 -7.6(3)
C25 C26 C27 C28 1.1(4)
C31 C26 C27 C28 -177.4(2)
C26 C27 C28 C29 0.5(4)
C27 C28 C29 C30 -1.2(4)
C28 C29 C30 C25 0.3(4)
C26 C25 C30 C29 1.5(4)
S1 C25 C30 C29 -174.8(2)
